data_7135035
loop_
_publ_author_name
'Guo, Ting-Ting'
'Zhao, Qing-Sheng'
'Yang, Shu'
'Chen, Tian-Tian'
'Liu, Jin'
'Yan, Sheng-Jiao'

_publ_section_title
;
 Rh(III)-catalyzed cyclization of 5-amino-pyrazoles with maleimides to
 pyrazoloquinazolines.
;
_journal_issue 86
_journal_name_full 'Chemical communications (Cambridge, England)'
_journal_page_first 16846
_journal_page_last 16849
_journal_paper_doi 10.1039/d5cc04547a
_journal_volume 61
_journal_year 2025
_chemical_formula_moiety 'C21 H17 Cl N4 O2'
_chemical_formula_sum 'C21 H17 Cl N4 O2'
_chemical_formula_weight 392.84
_space_group_crystal_system monoclinic
_space_group_IT_number 14
_space_group_name_Hall '-P 2ybc'
_space_group_name_H-M_alt 'P 1 21/c 1'
_atom_sites_solution_hydrogens mixed
_atom_sites_solution_primary direct
_audit_creation_date 2024-12-04
_audit_creation_method
;
FinalCif V89 by Daniel Kratzert, Freiburg 2024,
https://dkratzert.de/finalcif.html
;
_audit_update_record
;
2025-08-06 deposited with the CCDC.	2025-09-22 downloaded from the CCDC.
;
_cell_angle_alpha 90
_cell_angle_beta 105.292(2)
_cell_angle_gamma 90
_cell_formula_units_Z 8
_cell_length_a 21.4394(16)
_cell_length_b 13.9197(11)
_cell_length_c 12.5913(9)
_cell_measurement_reflns_used 9802
_cell_measurement_temperature 100(2)
_cell_measurement_theta_max 29.60
_cell_measurement_theta_min 2.45
_cell_volume 3624.6(5)
_computing_cell_refinement 'SAINT V8.40B'
_computing_data_reduction 'SAINT V8.40B'
_computing_molecular_graphics 'Olex2 1.5 (Dolomanov et al., 2009)'
_computing_publication_material 'Olex2 1.5 (Dolomanov et al., 2009)'
_computing_structure_refinement 'SHELXL 2018/3 (Sheldrick, 2015)'
_computing_structure_solution 'SHELXT 2018/2 (Sheldrick, 2018)'
_diffrn_ambient_environment N~2~
_diffrn_ambient_temperature 100.00
_diffrn_detector CPAD
_diffrn_detector_area_resol_mean 7.41
_diffrn_detector_type 'Bruker PHOTON'
_diffrn_measured_fraction_theta_full 0.999
_diffrn_measured_fraction_theta_max 0.996
_diffrn_measurement_device 'three-circle diffractometer'
_diffrn_measurement_device_type 'Bruker D8 VENTURE dual wavelength Mo/Cu'
_diffrn_measurement_method '\w and \f scans'
_diffrn_measurement_specimen_support 'MiTeGen micromount'
_diffrn_radiation_monochromator 'mirror optics'
_diffrn_radiation_probe x-ray
_diffrn_radiation_type MoK\a
_diffrn_radiation_wavelength 0.71073
_diffrn_reflns_av_R_equivalents 0.0521
_diffrn_reflns_av_unetI/netI 0.0342
_diffrn_reflns_Laue_measured_fraction_full 0.999
_diffrn_reflns_Laue_measured_fraction_max 0.996
_diffrn_reflns_limit_h_max 29
_diffrn_reflns_limit_h_min -29
_diffrn_reflns_limit_k_max 19
_diffrn_reflns_limit_k_min -18
_diffrn_reflns_limit_l_max 17
_diffrn_reflns_limit_l_min -15
_diffrn_reflns_number 66443
_diffrn_reflns_point_group_measured_fraction_full 0.999
_diffrn_reflns_point_group_measured_fraction_max 0.996
_diffrn_reflns_theta_full 25.242
_diffrn_reflns_theta_max 29.620
_diffrn_reflns_theta_min 2.225
_diffrn_source 'microfocus sealed X-ray tube'
_diffrn_source_current 1.41
_diffrn_source_power 0.0705
_diffrn_source_type 'Incoatec I\ms'
_diffrn_source_voltage 50.0
_diffrn_standards_number 0
_exptl_absorpt_coefficient_mu 0.237
_exptl_absorpt_correction_T_max 0.7459
_exptl_absorpt_correction_T_min 0.7203
_exptl_absorpt_correction_type multi-scan
_exptl_absorpt_process_details
;
SADABS-2016/2 (Bruker,2016/2) was used for absorption correction.
wR2(int) was 0.1110 before and 0.0585 after correction.
The Ratio of minimum to maximum transmission is 0.9657.
The \l/2 correction factor is Not present.
;
_exptl_crystal_colour colourless
_exptl_crystal_colour_primary colourless
_exptl_crystal_density_diffrn 1.440
_exptl_crystal_description block
_exptl_crystal_F_000 1632
_exptl_crystal_size_max 0.28
_exptl_crystal_size_mid 0.24
_exptl_crystal_size_min 0.19
_refine_diff_density_max 0.753
_refine_diff_density_min -0.751
_refine_diff_density_rms 0.063
_refine_ls_extinction_method none
_refine_ls_goodness_of_fit_ref 1.064
_refine_ls_hydrogen_treatment constr
_refine_ls_matrix_type full
_refine_ls_number_parameters 507
_refine_ls_number_reflns 10167
_refine_ls_number_restraints 0
_refine_ls_restrained_S_all 1.064
_refine_ls_R_factor_all 0.0758
_refine_ls_R_factor_gt 0.0516
_refine_ls_shift/su_max 0.001
_refine_ls_shift/su_mean 0.000
_refine_ls_structure_factor_coef Fsqd
_refine_ls_weighting_details 'w=1/[\s^2^(Fo^2^)+(0.0276P)^2^+3.9295P] where P=(Fo^2^+2Fc^2^)/3'
_refine_ls_weighting_scheme calc
_refine_ls_wR_factor_gt 0.0993
_refine_ls_wR_factor_ref 0.1125
_reflns_Friedel_coverage 0.000
_reflns_number_gt 7896
_reflns_number_total 10167
_reflns_threshold_expression 'I > 2\s(I)'
_cod_data_source_file d5cc04547a2.cif
_cod_data_source_block 1
_cod_depositor_comments 'Adding full bibliography for 7135035--7135037.cif.'
_cod_original_sg_symbol_H-M 'P 21/c'
_cod_database_code 7135035
_shelx_shelxl_version_number 2018/3
_olex2_refinement_description
;
1. Fixed Uiso
 At 1.2 times of:
  All C(H) groups, All C(H,H) groups, All N(H) groups
 At 1.5 times of:
  All C(H,H,H) groups
2.a Riding coordinates:
 N3(H3), N7(H7A)
2.b Ternary CH refined with riding coordinates:
 C7(H7), C8(H8), C28(H28), C29(H29)
2.c Secondary CH2 refined with riding coordinates:
 C11(H11A,H11B), C32(H32A,H32B)
2.d Aromatic/amide H refined with riding coordinates:
 C2(H2), C3(H3A), C5(H5), C13(H13), C14(H14), C15(H15), C16(H16), C17(H17),
 C19(H19), C23(H23), C26(H26), C27(H27), C34(H34), C35(H35), C36(H36), C37(H37),
  C38(H38), C40(H40)
2.e Idealised Me refined as rotating group:
 C21(H21A,H21B,H21C), C42(H42A,H42B,H42C)
;
_olex2_submission_special_instructions 'No special instructions were received'
_shelx_space_group_comment
;
The symmetry employed for this shelxl refinement is uniquely defined
by the following loop, which should always be used as a source of
symmetry information in preference to the above space-group names.
They are only intended as comments.
;
_shelx_estimated_absorpt_t_min 0.937
_shelx_estimated_absorpt_t_max 0.956
_olex2_diffrn_ambient_temperature_device 'Oxford Cryostream 800'

loop_
_space_group_symop_operation_xyz
'x, y, z'
'-x, y+1/2, -z+1/2'
'-x, -y, -z'
'x, -y-1/2, z-1/2'

loop_
_atom_site_label
_atom_site_type_symbol
_atom_site_fract_x
_atom_site_fract_y
_atom_site_fract_z
_atom_site_U_iso_or_equiv
_atom_site_adp_type
_atom_site_occupancy
_atom_site_site_symmetry_order
_atom_site_calc_flag
_atom_site_refinement_flags_posn
_atom_site_refinement_flags_adp
_atom_site_refinement_flags_occupancy
_atom_site_disorder_assembly
_atom_site_disorder_group
Cl1 Cl 0.83736(3) 0.33500(4) 0.37453(5) 0.04110(14) Uani 1 1 d . . . . .
O1 O 0.85730(7) 0.90596(10) 0.65802(11) 0.0304(3) Uani 1 1 d . . . . .
O2 O 0.78921(6) 0.76899(9) 0.31891(10) 0.0219(3) Uani 1 1 d . . . . .
N1 N 1.00016(7) 0.74952(13) 0.38639(12) 0.0247(3) Uani 1 1 d . . . . .
N2 N 0.96153(7) 0.71616(11) 0.45014(11) 0.0188(3) Uani 1 1 d . . . . .
N3 N 0.94414(7) 0.73238(11) 0.62935(11) 0.0189(3) Uani 1 1 d . . . . .
H3 H 0.961318 0.752270 0.697114 0.023 Uiso 1 1 d R U . . .
N4 N 0.82184(7) 0.85834(10) 0.47703(11) 0.0169(3) Uani 1 1 d . . . . .
C1 C 0.93054(8) 0.62611(13) 0.42732(13) 0.0185(3) Uani 1 1 d . . . . .
C2 C 0.95999(9) 0.55225(14) 0.38453(14) 0.0244(4) Uani 1 1 d . . . . .
H2 H 0.999713 0.563473 0.366575 0.029 Uiso 1 1 calc R U . . .
C3 C 0.93159(10) 0.46217(14) 0.36792(15) 0.0283(4) Uani 1 1 d . . . . .
H3A H 0.951989 0.410906 0.340228 0.034 Uiso 1 1 calc R U . . .
C4 C 0.87327(10) 0.44824(13) 0.39227(15) 0.0258(4) Uani 1 1 d . . . . .
C5 C 0.84283(9) 0.52166(13) 0.43348(14) 0.0227(4) Uani 1 1 d . . . . .
H5 H 0.802358 0.510478 0.448803 0.027 Uiso 1 1 calc R U . . .
C6 C 0.87166(8) 0.61191(12) 0.45241(13) 0.0181(3) Uani 1 1 d . . . . .
C7 C 0.83764(8) 0.69087(12) 0.49661(14) 0.0176(3) Uani 1 1 d . . . . .
H7 H 0.798069 0.661093 0.510445 0.021 Uiso 1 1 calc R U . . .
C8 C 0.87372(8) 0.73999(12) 0.60551(14) 0.0186(3) Uani 1 1 d . . . . .
H8 H 0.859068 0.711275 0.667643 0.022 Uiso 1 1 calc R U . . .
C9 C 0.85072(8) 0.84425(13) 0.58881(14) 0.0193(3) Uani 1 1 d . . . . .
C10 C 0.81402(8) 0.77397(12) 0.41733(14) 0.0175(3) Uani 1 1 d . . . . .
C11 C 0.79252(8) 0.94915(12) 0.43285(14) 0.0195(3) Uani 1 1 d . . . . .
H11A H 0.795122 0.994057 0.494833 0.023 Uiso 1 1 calc R U . . .
H11B H 0.746164 0.937932 0.396852 0.023 Uiso 1 1 calc R U . . .
C12 C 0.82308(9) 0.99677(12) 0.35049(13) 0.0192(3) Uani 1 1 d . . . . .
C13 C 0.87252(9) 0.95516(13) 0.31383(14) 0.0210(3) Uani 1 1 d . . . . .
H13 H 0.890879 0.895996 0.344566 0.025 Uiso 1 1 calc R U . . .
C14 C 0.89540(10) 0.99969(14) 0.23212(15) 0.0258(4) Uani 1 1 d . . . . .
H14 H 0.928569 0.969920 0.206490 0.031 Uiso 1 1 calc R U . . .
C15 C 0.87007(11) 1.08706(14) 0.18812(15) 0.0287(4) Uani 1 1 d . . . . .
H15 H 0.885553 1.117142 0.132311 0.034 Uiso 1 1 calc R U . . .
C16 C 0.82178(10) 1.13012(13) 0.22656(15) 0.0269(4) Uani 1 1 d . . . . .
H16 H 0.804598 1.190441 0.197667 0.032 Uiso 1 1 calc R U . . .
C17 C 0.79845(9) 1.08536(13) 0.30717(15) 0.0233(4) Uani 1 1 d . . . . .
H17 H 0.765445 1.115439 0.332944 0.028 Uiso 1 1 calc R U . . .
C18 C 0.97304(8) 0.76442(13) 0.54858(13) 0.0188(3) Uani 1 1 d . . . . .
C19 C 1.01887(9) 0.83245(14) 0.54703(15) 0.0256(4) Uani 1 1 d . . . . .
H19 H 1.036380 0.878813 0.602210 0.031 Uiso 1 1 calc R U . . .
C20 C 1.03460(9) 0.81906(16) 0.44587(15) 0.0283(4) Uani 1 1 d . . . . .
C21 C 1.08427(12) 0.8714(2) 0.40368(19) 0.0463(6) Uani 1 1 d . . . . .
H21A H 1.087673 0.841707 0.334881 0.069 Uiso 1 1 calc R U . . .
H21B H 1.126238 0.868060 0.458469 0.069 Uiso 1 1 calc R U . . .
H21C H 1.071373 0.938826 0.390090 0.069 Uiso 1 1 calc R U . . .
Cl2 Cl 0.70456(3) 1.16091(3) 0.55767(5) 0.03334(12) Uani 1 1 d . . . . .
O3 O 0.70614(6) 0.73808(9) 0.52030(11) 0.0239(3) Uani 1 1 d . . . . .
O4 O 0.62667(8) 0.58854(11) 0.77785(13) 0.0391(4) Uani 1 1 d . . . . .
N5 N 0.50371(7) 0.78660(11) 0.39993(11) 0.0184(3) Uani 1 1 d . . . . .
N6 N 0.54174(7) 0.81162(10) 0.50291(11) 0.0163(3) Uani 1 1 d . . . . .
N7 N 0.55508(7) 0.77822(11) 0.69494(12) 0.0209(3) Uani 1 1 d . . . . .
H7A H 0.538383 0.738936 0.734840 0.025 Uiso 1 1 d R U . . .
N8 N 0.66964(7) 0.64309(10) 0.64057(11) 0.0177(3) Uani 1 1 d . . . . .
C22 C 0.65595(9) 1.05838(13) 0.54270(15) 0.0219(4) Uani 1 1 d . . . . .
C23 C 0.67710(9) 0.98021(13) 0.61045(15) 0.0209(3) Uani 1 1 d . . . . .
H23 H 0.717286 0.982861 0.664932 0.025 Uiso 1 1 calc R U . . .
C24 C 0.63921(8) 0.89757(12) 0.59845(13) 0.0178(3) Uani 1 1 d . . . . .
C25 C 0.58066(8) 0.89568(12) 0.51721(13) 0.0162(3) Uani 1 1 d . . . . .
C26 C 0.56003(8) 0.97487(13) 0.44982(14) 0.0188(3) Uani 1 1 d . . . . .
H26 H 0.520052 0.972572 0.394805 0.023 Uiso 1 1 calc R U . . .
C27 C 0.59759(9) 1.05694(13) 0.46272(14) 0.0208(3) Uani 1 1 d . . . . .
H27 H 0.583557 1.111504 0.417394 0.025 Uiso 1 1 calc R U . . .
C28 C 0.66529(8) 0.81052(12) 0.66645(14) 0.0194(3) Uani 1 1 d . . . . .
H28 H 0.706595 0.830959 0.719555 0.023 Uiso 1 1 calc R U . . .
C29 C 0.62497(9) 0.76075(13) 0.73509(14) 0.0209(3) Uani 1 1 d . . . . .
H29 H 0.640530 0.781414 0.813720 0.025 Uiso 1 1 calc R U . . .
C30 C 0.64004(9) 0.65413(14) 0.72525(15) 0.0235(4) Uani 1 1 d . . . . .
C31 C 0.68277(8) 0.72990(12) 0.59778(14) 0.0176(3) Uani 1 1 d . . . . .
C32 C 0.69303(9) 0.55094(12) 0.61254(14) 0.0196(3) Uani 1 1 d . . . . .
H32A H 0.688525 0.503175 0.668305 0.024 Uiso 1 1 calc R U . . .
H32B H 0.739711 0.557119 0.617466 0.024 Uiso 1 1 calc R U . . .
C33 C 0.65920(8) 0.51240(12) 0.49966(14) 0.0188(3) Uani 1 1 d . . . . .
C34 C 0.68629(9) 0.43252(13) 0.46144(15) 0.0224(4) Uani 1 1 d . . . . .
H34 H 0.724502 0.404268 0.506494 0.027 Uiso 1 1 calc R U . . .
C35 C 0.65790(9) 0.39401(14) 0.35821(16) 0.0255(4) Uani 1 1 d . . . . .
H35 H 0.676933 0.340064 0.332725 0.031 Uiso 1 1 calc R U . . .
C36 C 0.60168(9) 0.43436(14) 0.29221(15) 0.0237(4) Uani 1 1 d . . . . .
H36 H 0.582248 0.408376 0.221449 0.028 Uiso 1 1 calc R U . . .
C37 C 0.57414(9) 0.51283(13) 0.33039(15) 0.0242(4) Uani 1 1 d . . . . .
H37 H 0.535468 0.540218 0.285782 0.029 Uiso 1 1 calc R U . . .
C38 C 0.60275(9) 0.55183(13) 0.43366(15) 0.0219(4) Uani 1 1 d . . . . .
H38 H 0.583523 0.605648 0.459027 0.026 Uiso 1 1 calc R U . . .
C39 C 0.52621(8) 0.75819(12) 0.58399(14) 0.0189(3) Uani 1 1 d . . . . .
C40 C 0.47751(9) 0.69695(13) 0.53276(15) 0.0216(3) Uani 1 1 d . . . . .
H40 H 0.456562 0.650364 0.566441 0.026 Uiso 1 1 calc R U . . .
C41 C 0.46507(8) 0.71772(13) 0.41933(15) 0.0200(3) Uani 1 1 d . . . . .
C42 C 0.41614(9) 0.67171(15) 0.32588(16) 0.0275(4) Uani 1 1 d . . . . .
H42A H 0.416922 0.703351 0.256719 0.041 Uiso 1 1 calc R U . . .
H42B H 0.372994 0.678221 0.337873 0.041 Uiso 1 1 calc R U . . .
H42C H 0.426503 0.603451 0.321928 0.041 Uiso 1 1 calc R U . . .

loop_
_atom_site_aniso_label
_atom_site_aniso_U_11
_atom_site_aniso_U_22
_atom_site_aniso_U_33
_atom_site_aniso_U_23
_atom_site_aniso_U_13
_atom_site_aniso_U_12
Cl1 0.0575(4) 0.0179(2) 0.0428(3) -0.0081(2) 0.0043(3) -0.0027(2)
O1 0.0464(9) 0.0236(7) 0.0183(6) -0.0039(5) 0.0033(6) 0.0066(6)
O2 0.0218(6) 0.0226(6) 0.0186(6) -0.0028(5) 0.0005(5) 0.0000(5)
N1 0.0206(7) 0.0382(9) 0.0159(7) 0.0009(6) 0.0059(6) -0.0055(7)
N2 0.0177(7) 0.0249(8) 0.0138(6) -0.0010(6) 0.0043(5) -0.0019(6)
N3 0.0218(7) 0.0225(7) 0.0117(6) -0.0009(5) 0.0034(5) 0.0006(6)
N4 0.0193(7) 0.0161(7) 0.0150(6) -0.0004(5) 0.0039(5) -0.0004(5)
C1 0.0209(8) 0.0206(8) 0.0124(7) -0.0013(6) 0.0018(6) 0.0014(6)
C2 0.0234(9) 0.0312(10) 0.0169(8) -0.0030(7) 0.0024(7) 0.0078(7)
C3 0.0371(11) 0.0261(10) 0.0176(8) -0.0047(7) 0.0000(7) 0.0135(8)
C4 0.0364(10) 0.0178(9) 0.0187(8) -0.0025(7) -0.0008(7) 0.0016(7)
C5 0.0282(9) 0.0190(8) 0.0198(8) -0.0007(7) 0.0046(7) -0.0009(7)
C6 0.0218(8) 0.0169(8) 0.0142(7) 0.0003(6) 0.0026(6) 0.0019(6)
C7 0.0183(8) 0.0159(8) 0.0194(8) 0.0008(6) 0.0064(6) -0.0001(6)
C8 0.0226(8) 0.0191(8) 0.0152(7) 0.0006(6) 0.0072(6) 0.0020(6)
C9 0.0212(8) 0.0204(8) 0.0166(7) -0.0012(6) 0.0057(6) 0.0013(7)
C10 0.0150(7) 0.0184(8) 0.0191(8) -0.0017(6) 0.0045(6) -0.0020(6)
C11 0.0215(8) 0.0172(8) 0.0198(8) 0.0006(6) 0.0055(7) 0.0036(6)
C12 0.0244(8) 0.0167(8) 0.0144(7) -0.0017(6) 0.0016(6) -0.0011(6)
C13 0.0268(9) 0.0164(8) 0.0193(8) -0.0006(6) 0.0054(7) -0.0022(7)
C14 0.0345(10) 0.0222(9) 0.0228(9) -0.0033(7) 0.0114(8) -0.0057(8)
C15 0.0444(12) 0.0230(9) 0.0180(8) -0.0009(7) 0.0069(8) -0.0105(8)
C16 0.0389(11) 0.0166(8) 0.0190(8) 0.0006(7) -0.0034(8) -0.0042(8)
C17 0.0284(9) 0.0175(8) 0.0201(8) -0.0037(7) -0.0002(7) 0.0001(7)
C18 0.0198(8) 0.0220(8) 0.0130(7) 0.0001(6) 0.0013(6) 0.0007(6)
C19 0.0274(9) 0.0294(10) 0.0169(8) -0.0017(7) 0.0003(7) -0.0096(8)
C20 0.0240(9) 0.0413(12) 0.0172(8) 0.0031(8) 0.0012(7) -0.0114(8)
C21 0.0416(13) 0.0689(17) 0.0270(10) 0.0039(11) 0.0066(9) -0.0297(12)
Cl2 0.0363(3) 0.0202(2) 0.0436(3) -0.0012(2) 0.0106(2) -0.00812(19)
O3 0.0235(6) 0.0233(7) 0.0287(7) 0.0047(5) 0.0137(5) 0.0038(5)
O4 0.0600(10) 0.0278(8) 0.0403(9) 0.0150(7) 0.0324(8) 0.0119(7)
N5 0.0180(7) 0.0206(7) 0.0154(6) -0.0003(5) 0.0022(5) 0.0008(6)
N6 0.0176(7) 0.0177(7) 0.0139(6) 0.0015(5) 0.0046(5) 0.0001(5)
N7 0.0267(8) 0.0228(8) 0.0151(6) 0.0032(6) 0.0091(6) 0.0021(6)
N8 0.0201(7) 0.0167(7) 0.0157(6) 0.0011(5) 0.0039(5) 0.0014(5)
C22 0.0257(9) 0.0166(8) 0.0257(9) -0.0024(7) 0.0110(7) -0.0018(7)
C23 0.0213(8) 0.0195(8) 0.0220(8) -0.0033(7) 0.0058(7) 0.0003(7)
C24 0.0202(8) 0.0181(8) 0.0155(7) -0.0011(6) 0.0056(6) 0.0027(6)
C25 0.0180(8) 0.0184(8) 0.0137(7) -0.0011(6) 0.0065(6) 0.0008(6)
C26 0.0197(8) 0.0209(8) 0.0166(7) 0.0017(6) 0.0061(6) 0.0038(6)
C27 0.0267(9) 0.0171(8) 0.0217(8) 0.0035(7) 0.0117(7) 0.0040(7)
C28 0.0201(8) 0.0190(8) 0.0173(8) -0.0005(6) 0.0018(6) 0.0017(6)
C29 0.0278(9) 0.0219(9) 0.0131(7) 0.0006(6) 0.0055(7) 0.0057(7)
C30 0.0280(9) 0.0239(9) 0.0198(8) 0.0041(7) 0.0083(7) 0.0061(7)
C31 0.0138(7) 0.0188(8) 0.0181(8) 0.0025(6) 0.0009(6) 0.0016(6)
C32 0.0228(8) 0.0164(8) 0.0189(8) 0.0018(6) 0.0042(7) 0.0041(6)
C33 0.0213(8) 0.0168(8) 0.0187(8) 0.0011(6) 0.0059(6) -0.0008(6)
C34 0.0205(8) 0.0210(9) 0.0260(9) -0.0001(7) 0.0066(7) 0.0021(7)
C35 0.0275(9) 0.0234(9) 0.0275(9) -0.0059(7) 0.0108(8) -0.0018(7)
C36 0.0293(9) 0.0247(9) 0.0184(8) -0.0009(7) 0.0087(7) -0.0064(7)
C37 0.0275(9) 0.0210(9) 0.0216(8) 0.0044(7) 0.0023(7) 0.0001(7)
C38 0.0245(9) 0.0190(8) 0.0208(8) 0.0006(7) 0.0036(7) 0.0019(7)
C39 0.0230(8) 0.0177(8) 0.0178(8) 0.0031(6) 0.0088(6) 0.0042(6)
C40 0.0224(8) 0.0194(8) 0.0253(9) 0.0014(7) 0.0108(7) -0.0009(7)
C41 0.0176(8) 0.0194(8) 0.0237(8) -0.0005(7) 0.0066(7) -0.0001(6)
C42 0.0232(9) 0.0286(10) 0.0299(10) -0.0054(8) 0.0055(8) -0.0042(8)

loop_
_atom_type_symbol
_atom_type_description
_atom_type_scat_dispersion_real
_atom_type_scat_dispersion_imag
_atom_type_scat_source
C C 0.0033 0.0016 'International Tables Vol C Tables 4.2.6.8 and 6.1.1.4'
H H 0.0000 0.0000 'International Tables Vol C Tables 4.2.6.8 and 6.1.1.4'
Cl Cl 0.1484 0.1585 'International Tables Vol C Tables 4.2.6.8 and 6.1.1.4'
N N 0.0061 0.0033 'International Tables Vol C Tables 4.2.6.8 and 6.1.1.4'
O O 0.0106 0.0060 'International Tables Vol C Tables 4.2.6.8 and 6.1.1.4'

loop_
_geom_angle_atom_site_label_1
_geom_angle_atom_site_label_2
_geom_angle_atom_site_label_3
_geom_angle
_geom_angle_site_symmetry_1
_geom_angle_site_symmetry_3
_geom_angle_publ_flag
C20 N1 N2 104.37(14) . . ?
N1 N2 C1 120.24(14) . . ?
C18 N2 N1 111.62(14) . . ?
C18 N2 C1 125.49(14) . . ?
C8 N3 H3 108.8 . . ?
C18 N3 H3 116.9 . . ?
C18 N3 C8 117.35(13) . . ?
C9 N4 C11 122.70(14) . . ?
C10 N4 C9 112.83(14) . . ?
C10 N4 C11 123.54(14) . . ?
C2 C1 N2 119.92(16) . . ?
C2 C1 C6 121.00(17) . . ?
C6 C1 N2 119.03(15) . . ?
C1 C2 H2 119.9 . . ?
C3 C2 C1 120.15(18) . . ?
C3 C2 H2 119.9 . . ?
C2 C3 H3A 120.6 . . ?
C4 C3 C2 118.84(17) . . ?
C4 C3 H3A 120.6 . . ?
C3 C4 Cl1 119.68(15) . . ?
C3 C4 C5 121.64(18) . . ?
C5 C4 Cl1 118.65(16) . . ?
C4 C5 H5 120.1 . . ?
C4 C5 C6 119.87(18) . . ?
C6 C5 H5 120.1 . . ?
C1 C6 C7 122.45(15) . . ?
C5 C6 C1 118.47(16) . . ?
C5 C6 C7 119.06(16) . . ?
C6 C7 H7 106.1 . . ?
C6 C7 C8 118.27(14) . . ?
C6 C7 C10 114.95(14) . . ?
C8 C7 H7 106.1 . . ?
C10 C7 H7 106.1 . . ?
C10 C7 C8 104.33(13) . . ?
N3 C8 C7 113.45(13) . . ?
N3 C8 H8 109.3 . . ?
N3 C8 C9 112.00(14) . . ?
C7 C8 H8 109.3 . . ?
C9 C8 C7 103.31(13) . . ?
C9 C8 H8 109.3 . . ?
O1 C9 N4 124.47(16) . . ?
O1 C9 C8 127.23(16) . . ?
N4 C9 C8 108.27(14) . . ?
O2 C10 N4 124.17(16) . . ?
O2 C10 C7 127.23(16) . . ?
N4 C10 C7 108.49(14) . . ?
N4 C11 H11A 108.6 . . ?
N4 C11 H11B 108.6 . . ?
N4 C11 C12 114.84(14) . . ?
H11A C11 H11B 107.5 . . ?
C12 C11 H11A 108.6 . . ?
C12 C11 H11B 108.6 . . ?
C13 C12 C11 123.34(15) . . ?
C13 C12 C17 118.82(17) . . ?
C17 C12 C11 117.81(16) . . ?
C12 C13 H13 119.8 . . ?
C12 C13 C14 120.45(17) . . ?
C14 C13 H13 119.8 . . ?
C13 C14 H14 119.8 . . ?
C15 C14 C13 120.47(18) . . ?
C15 C14 H14 119.8 . . ?
C14 C15 H15 120.4 . . ?
C14 C15 C16 119.26(18) . . ?
C16 C15 H15 120.4 . . ?
C15 C16 H16 119.8 . . ?
C15 C16 C17 120.35(18) . . ?
C17 C16 H16 119.8 . . ?
C12 C17 H17 119.7 . . ?
C16 C17 C12 120.62(18) . . ?
C16 C17 H17 119.7 . . ?
N2 C18 N3 119.49(15) . . ?
C19 C18 N2 106.52(15) . . ?
C19 C18 N3 133.61(16) . . ?
C18 C19 H19 127.3 . . ?
C18 C19 C20 105.34(16) . . ?
C20 C19 H19 127.3 . . ?
N1 C20 C19 112.12(16) . . ?
N1 C20 C21 119.84(18) . . ?
C19 C20 C21 128.03(19) . . ?
C20 C21 H21A 109.5 . . ?
C20 C21 H21B 109.5 . . ?
C20 C21 H21C 109.5 . . ?
H21A C21 H21B 109.5 . . ?
H21A C21 H21C 109.5 . . ?
H21B C21 H21C 109.5 . . ?
C41 N5 N6 104.55(13) . . ?
N5 N6 C25 120.53(13) . . ?
C39 N6 N5 111.24(14) . . ?
C39 N6 C25 126.96(14) . . ?
C29 N7 H7A 103.4 . . ?
C39 N7 H7A 107.9 . . ?
C39 N7 C29 116.94(14) . . ?
C30 N8 C32 122.81(14) . . ?
C31 N8 C30 112.63(14) . . ?
C31 N8 C32 123.91(14) . . ?
C23 C22 Cl2 119.12(14) . . ?
C23 C22 C27 121.58(17) . . ?
C27 C22 Cl2 119.29(14) . . ?
C22 C23 H23 120.1 . . ?
C22 C23 C24 119.72(16) . . ?
C24 C23 H23 120.1 . . ?
C23 C24 C25 118.77(16) . . ?
C23 C24 C28 119.02(15) . . ?
C25 C24 C28 121.99(16) . . ?
C24 C25 N6 119.57(15) . . ?
C26 C25 N6 119.60(15) . . ?
C26 C25 C24 120.83(16) . . ?
C25 C26 H26 119.9 . . ?
C27 C26 C25 120.13(16) . . ?
C27 C26 H26 119.9 . . ?
C22 C27 H27 120.5 . . ?
C26 C27 C22 118.96(16) . . ?
C26 C27 H27 120.5 . . ?
C24 C28 H28 106.4 . . ?
C24 C28 C29 120.20(15) . . ?
C24 C28 C31 112.38(14) . . ?
C29 C28 H28 106.4 . . ?
C31 C28 H28 106.4 . . ?
C31 C28 C29 104.24(14) . . ?
N7 C29 C28 113.89(14) . . ?
N7 C29 H29 109.7 . . ?
N7 C29 C30 110.50(15) . . ?
C28 C29 H29 109.7 . . ?
C30 C29 C28 103.25(14) . . ?
C30 C29 H29 109.7 . . ?
O4 C30 N8 124.19(17) . . ?
O4 C30 C29 127.14(17) . . ?
N8 C30 C29 108.60(15) . . ?
O3 C31 N8 124.40(16) . . ?
O3 C31 C28 127.08(16) . . ?
N8 C31 C28 108.49(14) . . ?
N8 C32 H32A 108.4 . . ?
N8 C32 H32B 108.4 . . ?
N8 C32 C33 115.47(14) . . ?
H32A C32 H32B 107.5 . . ?
C33 C32 H32A 108.4 . . ?
C33 C32 H32B 108.4 . . ?
C34 C33 C32 117.76(15) . . ?
C38 C33 C32 123.25(16) . . ?
C38 C33 C34 118.98(16) . . ?
C33 C34 H34 119.7 . . ?
C35 C34 C33 120.66(17) . . ?
C35 C34 H34 119.7 . . ?
C34 C35 H35 120.0 . . ?
C34 C35 C36 120.03(17) . . ?
C36 C35 H35 120.0 . . ?
C35 C36 H36 120.2 . . ?
C37 C36 C35 119.52(17) . . ?
C37 C36 H36 120.2 . . ?
C36 C37 H37 119.7 . . ?
C36 C37 C38 120.50(17) . . ?
C38 C37 H37 119.7 . . ?
C33 C38 C37 120.30(17) . . ?
C33 C38 H38 119.9 . . ?
C37 C38 H38 119.9 . . ?
N6 C39 N7 120.29(16) . . ?
C40 C39 N6 106.92(15) . . ?
C40 C39 N7 132.51(16) . . ?
C39 C40 H40 127.3 . . ?
C39 C40 C41 105.43(15) . . ?
C41 C40 H40 127.3 . . ?
N5 C41 C40 111.86(15) . . ?
N5 C41 C42 120.31(16) . . ?
C40 C41 C42 127.83(16) . . ?
C41 C42 H42A 109.5 . . ?
C41 C42 H42B 109.5 . . ?
C41 C42 H42C 109.5 . . ?
H42A C42 H42B 109.5 . . ?
H42A C42 H42C 109.5 . . ?
H42B C42 H42C 109.5 . . ?

loop_
_geom_bond_atom_site_label_1
_geom_bond_atom_site_label_2
_geom_bond_distance
_geom_bond_site_symmetry_2
_geom_bond_publ_flag
Cl1 C4 1.743(2) . ?
O1 C9 1.205(2) . ?
O2 C10 1.215(2) . ?
N1 N2 1.377(2) . ?
N1 C20 1.323(2) . ?
N2 C1 1.412(2) . ?
N2 C18 1.374(2) . ?
N3 H3 0.8800 . ?
N3 C8 1.463(2) . ?
N3 C18 1.396(2) . ?
N4 C9 1.394(2) . ?
N4 C10 1.381(2) . ?
N4 C11 1.455(2) . ?
C1 C2 1.388(2) . ?
C1 C6 1.394(2) . ?
C2 H2 0.9500 . ?
C2 C3 1.385(3) . ?
C3 H3A 0.9500 . ?
C3 C4 1.377(3) . ?
C4 C5 1.385(3) . ?
C5 H5 0.9500 . ?
C5 C6 1.393(2) . ?
C6 C7 1.504(2) . ?
C7 H7 1.0000 . ?
C7 C8 1.545(2) . ?
C7 C10 1.525(2) . ?
C8 H8 1.0000 . ?
C8 C9 1.529(2) . ?
C11 H11A 0.9900 . ?
C11 H11B 0.9900 . ?
C11 C12 1.517(2) . ?
C12 C13 1.389(2) . ?
C12 C17 1.395(2) . ?
C13 H13 0.9500 . ?
C13 C14 1.396(2) . ?
C14 H14 0.9500 . ?
C14 C15 1.386(3) . ?
C15 H15 0.9500 . ?
C15 C16 1.389(3) . ?
C16 H16 0.9500 . ?
C16 C17 1.392(3) . ?
C17 H17 0.9500 . ?
C18 C19 1.368(3) . ?
C19 H19 0.9500 . ?
C19 C20 1.413(3) . ?
C20 C21 1.499(3) . ?
C21 H21A 0.9800 . ?
C21 H21B 0.9800 . ?
C21 H21C 0.9800 . ?
Cl2 C22 1.7479(18) . ?
O3 C31 1.214(2) . ?
O4 C30 1.206(2) . ?
N5 N6 1.3819(19) . ?
N5 C41 1.331(2) . ?
N6 C25 1.421(2) . ?
N6 C39 1.373(2) . ?
N7 H7A 0.8800 . ?
N7 C29 1.470(2) . ?
N7 C39 1.399(2) . ?
N8 C30 1.386(2) . ?
N8 C31 1.382(2) . ?
N8 C32 1.454(2) . ?
C22 C23 1.383(3) . ?
C22 C27 1.384(3) . ?
C23 H23 0.9500 . ?
C23 C24 1.393(2) . ?
C24 C25 1.395(2) . ?
C24 C28 1.504(2) . ?
C25 C26 1.390(2) . ?
C26 H26 0.9500 . ?
C26 C27 1.382(2) . ?
C27 H27 0.9500 . ?
C28 H28 1.0000 . ?
C28 C29 1.539(2) . ?
C28 C31 1.523(2) . ?
C29 H29 1.0000 . ?
C29 C30 1.531(3) . ?
C32 H32A 0.9900 . ?
C32 H32B 0.9900 . ?
C32 C33 1.513(2) . ?
C33 C34 1.397(2) . ?
C33 C38 1.388(2) . ?
C34 H34 0.9500 . ?
C34 C35 1.389(3) . ?
C35 H35 0.9500 . ?
C35 C36 1.389(3) . ?
C36 H36 0.9500 . ?
C36 C37 1.387(3) . ?
C37 H37 0.9500 . ?
C37 C38 1.393(3) . ?
C38 H38 0.9500 . ?
C39 C40 1.370(3) . ?
C40 H40 0.9500 . ?
C40 C41 1.412(2) . ?
C41 C42 1.498(3) . ?
C42 H42A 0.9800 . ?
C42 H42B 0.9800 . ?
C42 H42C 0.9800 . ?

loop_
_geom_torsion_atom_site_label_1
_geom_torsion_atom_site_label_2
_geom_torsion_atom_site_label_3
_geom_torsion_atom_site_label_4
_geom_torsion
_geom_torsion_site_symmetry_1
_geom_torsion_site_symmetry_2
_geom_torsion_site_symmetry_3
_geom_torsion_site_symmetry_4
_geom_torsion_publ_flag
Cl1 C4 C5 C6 177.58(13) . . . . ?
N1 N2 C1 C2 32.3(2) . . . . ?
N1 N2 C1 C6 -150.18(16) . . . . ?
N1 N2 C18 N3 -172.09(15) . . . . ?
N1 N2 C18 C19 1.8(2) . . . . ?
N2 N1 C20 C19 -0.5(2) . . . . ?
N2 N1 C20 C21 178.3(2) . . . . ?
N2 C1 C2 C3 176.29(16) . . . . ?
N2 C1 C6 C5 -177.55(15) . . . . ?
N2 C1 C6 C7 3.8(2) . . . . ?
N2 C18 C19 C20 -1.9(2) . . . . ?
N3 C8 C9 O1 -70.9(2) . . . . ?
N3 C8 C9 N4 107.13(15) . . . . ?
N3 C18 C19 C20 170.68(19) . . . . ?
N4 C11 C12 C13 3.9(2) . . . . ?
N4 C11 C12 C17 -178.28(15) . . . . ?
C1 N2 C18 N3 -10.7(3) . . . . ?
C1 N2 C18 C19 163.18(16) . . . . ?
C1 C2 C3 C4 1.4(3) . . . . ?
C1 C6 C7 C8 -58.6(2) . . . . ?
C1 C6 C7 C10 65.4(2) . . . . ?
C2 C1 C6 C5 0.0(2) . . . . ?
C2 C1 C6 C7 -178.66(16) . . . . ?
C2 C3 C4 Cl1 -178.80(14) . . . . ?
C2 C3 C4 C5 -0.5(3) . . . . ?
C3 C4 C5 C6 -0.8(3) . . . . ?
C4 C5 C6 C1 1.0(3) . . . . ?
C4 C5 C6 C7 179.67(16) . . . . ?
C5 C6 C7 C8 122.78(17) . . . . ?
C5 C6 C7 C10 -113.16(17) . . . . ?
C6 C1 C2 C3 -1.2(3) . . . . ?
C6 C7 C8 N3 23.7(2) . . . . ?
C6 C7 C8 C9 145.17(15) . . . . ?
C6 C7 C10 O2 40.4(2) . . . . ?
C6 C7 C10 N4 -143.14(15) . . . . ?
C7 C8 C9 O1 166.61(18) . . . . ?
C7 C8 C9 N4 -15.32(17) . . . . ?
C8 N3 C18 N2 -66.7(2) . . . . ?
C8 N3 C18 C19 121.5(2) . . . . ?
C8 C7 C10 O2 171.55(17) . . . . ?
C8 C7 C10 N4 -11.99(17) . . . . ?
C9 N4 C10 O2 179.02(16) . . . . ?
C9 N4 C10 C7 2.42(19) . . . . ?
C9 N4 C11 C12 118.79(17) . . . . ?
C10 N4 C9 O1 -173.36(17) . . . . ?
C10 N4 C9 C8 8.50(19) . . . . ?
C10 N4 C11 C12 -73.1(2) . . . . ?
C10 C7 C8 N3 -105.49(15) . . . . ?
C10 C7 C8 C9 16.00(16) . . . . ?
C11 N4 C9 O1 -4.1(3) . . . . ?
C11 N4 C9 C8 177.79(14) . . . . ?
C11 N4 C10 O2 9.8(3) . . . . ?
C11 N4 C10 C7 -166.76(14) . . . . ?
C11 C12 C13 C14 175.45(17) . . . . ?
C11 C12 C17 C16 -176.23(16) . . . . ?
C12 C13 C14 C15 1.4(3) . . . . ?
C13 C12 C17 C16 1.7(3) . . . . ?
C13 C14 C15 C16 0.3(3) . . . . ?
C14 C15 C16 C17 -0.9(3) . . . . ?
C15 C16 C17 C12 0.0(3) . . . . ?
C17 C12 C13 C14 -2.3(3) . . . . ?
C18 N2 C1 C2 -127.66(18) . . . . ?
C18 N2 C1 C6 49.9(2) . . . . ?
C18 N3 C8 C7 54.5(2) . . . . ?
C18 N3 C8 C9 -62.01(19) . . . . ?
C18 C19 C20 N1 1.6(2) . . . . ?
C18 C19 C20 C21 -177.1(2) . . . . ?
C20 N1 N2 C1 -163.31(16) . . . . ?
C20 N1 N2 C18 -0.8(2) . . . . ?
Cl2 C22 C23 C24 -179.18(13) . . . . ?
Cl2 C22 C27 C26 178.66(13) . . . . ?
N5 N6 C25 C24 -148.15(15) . . . . ?
N5 N6 C25 C26 31.6(2) . . . . ?
N5 N6 C39 N7 -174.28(14) . . . . ?
N5 N6 C39 C40 0.38(19) . . . . ?
N6 N5 C41 C40 -0.43(19) . . . . ?
N6 N5 C41 C42 -179.94(15) . . . . ?
N6 C25 C26 C27 -179.79(15) . . . . ?
N6 C39 C40 C41 -0.61(19) . . . . ?
N7 C29 C30 O4 -69.2(3) . . . . ?
N7 C29 C30 N8 107.99(16) . . . . ?
N7 C39 C40 C41 173.14(18) . . . . ?
N8 C32 C33 C34 169.85(15) . . . . ?
N8 C32 C33 C38 -10.8(2) . . . . ?
C22 C23 C24 C25 0.4(2) . . . . ?
C22 C23 C24 C28 175.13(16) . . . . ?
C23 C22 C27 C26 -0.7(3) . . . . ?
C23 C24 C25 N6 179.27(15) . . . . ?
C23 C24 C25 C26 -0.5(2) . . . . ?
C23 C24 C28 C29 127.93(17) . . . . ?
C23 C24 C28 C31 -108.88(18) . . . . ?
C24 C25 C26 C27 0.0(2) . . . . ?
C24 C28 C29 N7 23.4(2) . . . . ?
C24 C28 C29 C30 143.30(16) . . . . ?
C24 C28 C31 O3 36.6(2) . . . . ?
C24 C28 C31 N8 -145.47(15) . . . . ?
C25 N6 C39 N7 -7.2(3) . . . . ?
C25 N6 C39 C40 167.45(16) . . . . ?
C25 C24 C28 C29 -57.5(2) . . . . ?
C25 C24 C28 C31 65.6(2) . . . . ?
C25 C26 C27 C22 0.6(2) . . . . ?
C27 C22 C23 C24 0.2(3) . . . . ?
C28 C24 C25 N6 4.7(2) . . . . ?
C28 C24 C25 C26 -175.03(15) . . . . ?
C28 C29 C30 O4 168.7(2) . . . . ?
C28 C29 C30 N8 -14.18(19) . . . . ?
C29 N7 C39 N6 -66.4(2) . . . . ?
C29 N7 C39 C40 120.5(2) . . . . ?
C29 C28 C31 O3 168.32(17) . . . . ?
C29 C28 C31 N8 -13.73(17) . . . . ?
C30 N8 C31 O3 -176.93(17) . . . . ?
C30 N8 C31 C28 5.06(19) . . . . ?
C30 N8 C32 C33 115.42(18) . . . . ?
C31 N8 C30 O4 -176.69(19) . . . . ?
C31 N8 C30 C29 6.1(2) . . . . ?
C31 N8 C32 C33 -74.5(2) . . . . ?
C31 C28 C29 N7 -103.59(16) . . . . ?
C31 C28 C29 C30 16.27(17) . . . . ?
C32 N8 C30 O4 -5.6(3) . . . . ?
C32 N8 C30 C29 177.11(15) . . . . ?
C32 N8 C31 O3 12.1(3) . . . . ?
C32 N8 C31 C28 -165.88(15) . . . . ?
C32 C33 C34 C35 -179.53(17) . . . . ?
C32 C33 C38 C37 179.91(17) . . . . ?
C33 C34 C35 C36 -0.6(3) . . . . ?
C34 C33 C38 C37 -0.8(3) . . . . ?
C34 C35 C36 C37 -0.3(3) . . . . ?
C35 C36 C37 C38 0.6(3) . . . . ?
C36 C37 C38 C33 -0.1(3) . . . . ?
C38 C33 C34 C35 1.1(3) . . . . ?
C39 N6 C25 C24 45.9(2) . . . . ?
C39 N6 C25 C26 -134.36(17) . . . . ?
C39 N7 C29 C28 53.2(2) . . . . ?
C39 N7 C29 C30 -62.51(19) . . . . ?
C39 C40 C41 N5 0.7(2) . . . . ?
C39 C40 C41 C42 -179.87(18) . . . . ?
C41 N5 N6 C25 -167.98(14) . . . . ?
C41 N5 N6 C39 0.03(18) . . . . ?
